data_1574418
loop_
_publ_author_name
'Toyama, Yoshifumi'
'Nakamura, Takumu'
'Horikawa, Yushin'
'Morinaka, Yuta'
'Ono, Yohei'
'Yagi, Akiko'
'Itami, Kenichiro'
'Ito, Hideto'

_publ_section_title
;
 Rh-catalyzed mechanochemical transfer hydrogenation for the synthesis of
 periphery-hydrogenated polycyclic aromatic compounds
;
_journal_issue 21
_journal_name_full 'Chemical Science'
_journal_page_first 9117
_journal_page_last 9124
_journal_paper_doi 10.1039/D5SC01489A
_journal_volume 16
_journal_year 2025
_chemical_formula_moiety 'C42 H36'
_chemical_formula_sum 'C42 H36'
_chemical_formula_weight 540.7464
_chemical_name_systematic 7e
_space_group_crystal_system orthorhombic
_space_group_IT_number 68
_space_group_name_Hall '-C 2a 2ac'
_space_group_name_H-M_alt 'C c c a :2'
_atom_sites_solution_hydrogens geom
_atom_sites_solution_primary dual
_audit_block_doi 10.5517/ccdc.csd.cc2l6v0p
_audit_creation_date 2024-08-26
_audit_creation_method
;
Olex2 1.3-ac4
(compiled 2018.12.05 svn.r3537 for Rigaku Oxford Diffraction, GUI svn.r5625)
;
_audit_update_record
;
2024-10-10 deposited with the CCDC.	2025-04-11 downloaded from the CCDC.
;
_cell_angle_alpha 90
_cell_angle_beta 90
_cell_angle_gamma 90
_cell_formula_units_Z 4
_cell_length_a 25.7173(12)
_cell_length_b 13.4757(6)
_cell_length_c 8.5134(4)
_cell_measurement_reflns_used 4611
_cell_measurement_temperature 123(2)
_cell_measurement_theta_max 29.4650
_cell_measurement_theta_min 2.9210
_cell_volume 2950.4(2)
_computing_cell_refinement 'CrysAlisPro 1.171.41.120a (Rigaku OD, 2021)'
_computing_data_collection 'CrysAlisPro 1.171.41.120a (Rigaku OD, 2021)'
_computing_data_reduction 'CrysAlisPro 1.171.41.120a (Rigaku OD, 2021)'
_computing_molecular_graphics 'Olex2 (Dolomanov et al., 2009)'
_computing_publication_material 'Olex2 (Dolomanov et al., 2009)'
_computing_structure_refinement 'ShelXL (Sheldrick, 2015)'
_computing_structure_solution 'ShelXT (Sheldrick, 2015)'
_diffrn_ambient_temperature 123(2)
_diffrn_detector 'Hybrid Pixel Array Detector'
_diffrn_detector_area_resol_mean 5.8140
_diffrn_detector_type 'Pilatus 200K'
_diffrn_measured_fraction_theta_full 0.998
_diffrn_measured_fraction_theta_max 0.868
_diffrn_measurement_details
;
List of Runs (angles in degrees, time in seconds):

  # Type    Start    End  Width  t~exp~   \w     \q     \k     \f   Frames
#--------------------------------------------------------------------------
  1  \w     -6.00  26.00   0.50  120.00    --   -2.54 -87.00 115.00   64
  2  \w     14.00  46.00   0.50  120.00    --    3.16  57.00 -90.00   64
  3  \w    -13.00  69.00   0.50  120.00    --    3.16  57.00 -30.00  164
  4  \w      3.00  38.00   0.50  120.00    --    3.16 -99.00 -60.00   70
;
_diffrn_measurement_device 'four-circle diffractometer'
_diffrn_measurement_device_type 'ROD, Synergy Custom system, Pilatus 200K'
_diffrn_measurement_method '\w scans'
_diffrn_measurement_specimen_support 'Mitegen 50um'
_diffrn_orient_matrix_type 'CrysAlisPro convention (1999,Acta A55,543-557)'
_diffrn_orient_matrix_UB_11 0.0041695000
_diffrn_orient_matrix_UB_12 0.0221610000
_diffrn_orient_matrix_UB_13 -0.0745103000
_diffrn_orient_matrix_UB_21 0.0270610000
_diffrn_orient_matrix_UB_22 -0.0092238000
_diffrn_orient_matrix_UB_23 0.0069866000
_diffrn_orient_matrix_UB_31 -0.0033655000
_diffrn_orient_matrix_UB_32 -0.0468330000
_diffrn_orient_matrix_UB_33 -0.0366178000
_diffrn_radiation_collimation 0.3
_diffrn_radiation_monochromator mirror
_diffrn_radiation_probe x-ray
_diffrn_radiation_type MoK\a
_diffrn_radiation_wavelength 0.71073
_diffrn_reflns_av_R_equivalents 0.0301
_diffrn_reflns_av_unetI/netI 0.0238
_diffrn_reflns_Laue_measured_fraction_full 0.998
_diffrn_reflns_Laue_measured_fraction_max 0.868
_diffrn_reflns_limit_h_max 34
_diffrn_reflns_limit_h_min -30
_diffrn_reflns_limit_k_max 18
_diffrn_reflns_limit_k_min -14
_diffrn_reflns_limit_l_max 10
_diffrn_reflns_limit_l_min -10
_diffrn_reflns_number 8767
_diffrn_reflns_point_group_measured_fraction_full 0.998
_diffrn_reflns_point_group_measured_fraction_max 0.868
_diffrn_reflns_theta_full 25.000
_diffrn_reflns_theta_max 29.557
_diffrn_reflns_theta_min 2.939
_diffrn_source 'Rotating-anode X-ray tube'
_diffrn_source_current 24.0
_diffrn_source_power 1.2
_diffrn_source_target Mo
_diffrn_source_type 'Rigaku (Mo) X-ray Source'
_diffrn_source_voltage 50.0
_exptl_absorpt_coefficient_mu 0.069
_exptl_absorpt_correction_T_max 1.00000
_exptl_absorpt_correction_T_min 0.65322
_exptl_absorpt_correction_type multi-scan
_exptl_absorpt_process_details
;
CrysAlisPro 1.171.41.120a (Rigaku Oxford Diffraction, 2021)
Empirical absorption correction using spherical harmonics,
implemented in SCALE3 ABSPACK scaling algorithm.
;
_exptl_crystal_colour 'clear light yellow'
_exptl_crystal_colour_lustre clear
_exptl_crystal_colour_modifier light
_exptl_crystal_colour_primary yellow
_exptl_crystal_density_diffrn 1.217
_exptl_crystal_description plate
_exptl_crystal_F_000 1152
_exptl_crystal_preparation Luminescent
_exptl_crystal_recrystallization_method 'Re-crystallisation from solvent: CHCl3/pentane'
_exptl_crystal_size_max 0.1
_exptl_crystal_size_mid 0.1
_exptl_crystal_size_min 0.02
_refine_diff_density_max 0.350
_refine_diff_density_min -0.189
_refine_diff_density_rms 0.041
_refine_ls_extinction_method none
_refine_ls_goodness_of_fit_ref 1.044
_refine_ls_hydrogen_treatment constr
_refine_ls_matrix_type full
_refine_ls_number_parameters 96
_refine_ls_number_reflns 1797
_refine_ls_number_restraints 0
_refine_ls_restrained_S_all 1.044
_refine_ls_R_factor_all 0.0466
_refine_ls_R_factor_gt 0.0387
_refine_ls_shift/su_max 0.000
_refine_ls_shift/su_mean 0.000
_refine_ls_structure_factor_coef Fsqd
_refine_ls_weighting_details 'w=1/[\s^2^(Fo^2^)+(0.0578P)^2^+1.6299P] where P=(Fo^2^+2Fc^2^)/3'
_refine_ls_weighting_scheme calc
_refine_ls_wR_factor_gt 0.1035
_refine_ls_wR_factor_ref 0.1089
_reflns_Friedel_coverage 0.000
_reflns_number_gt 1523
_reflns_number_total 1797
_reflns_threshold_expression 'I > 2\s(I)'
_cod_data_source_file d5sc01489a2.cif
_cod_data_source_block toy2011a_hydrogenated-ruburene_chcl3-pentane_xray_auto
_cod_depositor_comments 'Adding full bibliography for 1574417--1574419.cif.'
_cod_original_sg_symbol_Hall '-C 2b 2bc'
_cod_original_sg_symbol_H-M 'C c c e'
_cod_database_code 1574418
_shelx_shelxl_version_number 2018/3
_chemical_oxdiff_formula 'C H Cl'
_shelx_space_group_comment
;
The symmetry employed for this shelxl refinement is uniquely defined
by the following loop, which should always be used as a source of
symmetry information in preference to the above space-group names.
They are only intended as comments.
;
_shelx_estimated_absorpt_t_max 0.999
_shelx_estimated_absorpt_t_min 0.993
_diffrn_oxdiff_digest_frames
;
0157a7e0762ce4822625fc3f3800e3b1ee000250ab9
;
_reflns_odcompleteness_completeness 99.88
_reflns_odcompleteness_iscentric 1
_reflns_odcompleteness_theta 26.32
_olex2_refinement_description
;
1. Fixed Uiso
 At 1.2 times of:
  All C(H) groups, All C(H,H) groups
2.a Secondary CH2 refined with riding coordinates:
 C4(H00A,H00B), C5(H00C,H00D)
2.b Aromatic/amide H refined with riding coordinates:
 C7(H006), C11(H007), C10(H009), C8(H00E), C9(H00F)
;
_olex2_exptl_crystal_mounting_method loop
_olex2_submission_special_instructions 'No special instructions were received'
_oxdiff_exptl_absorpt_empirical_details
;
Empirical correction (ABSPACK) includes:
- Absorption correction using spherical harmonics
- Frame scaling
;
_oxdiff_exptl_absorpt_empirical_full_max 1.582
_oxdiff_exptl_absorpt_empirical_full_min 0.742

loop_
_space_group_symop_operation_xyz
'x, y, z'
'-x+1/2, -y, z'
'-x, y, -z+1/2'
'x+1/2, -y, -z+1/2'
'x+1/2, y+1/2, z'
'-x+1, -y+1/2, z'
'-x+1/2, y+1/2, -z+1/2'
'x+1, -y+1/2, -z+1/2'
'-x, -y, -z'
'x-1/2, y, -z'
'x, -y, z-1/2'
'-x-1/2, y, z-1/2'
'-x+1/2, -y+1/2, -z'
'x, y+1/2, -z'
'x+1/2, -y+1/2, z-1/2'
'-x, y+1/2, z-1/2'

loop_
_atom_site_label
_atom_site_type_symbol
_atom_site_fract_x
_atom_site_fract_y
_atom_site_fract_z
_atom_site_U_iso_or_equiv
_atom_site_adp_type
_atom_site_occupancy
_atom_site_site_symmetry_order
_atom_site_calc_flag
_atom_site_refinement_flags_posn
_atom_site_refinement_flags_adp
_atom_site_refinement_flags_occupancy
_atom_site_disorder_assembly
_atom_site_disorder_group
C2 C 0.44580(4) 0.65723(6) 0.27240(11) 0.0154(2) Uani 1 1 d . . . . .
C1 C 0.47217(5) 0.750000 0.250000 0.0143(3) Uani 1 2 d S T P . .
C3 C 0.47299(3) 0.56847(7) 0.26855(11) 0.0159(2) Uani 1 1 d . . . . .
C6 C 0.38976(4) 0.65291(7) 0.32084(12) 0.0176(2) Uani 1 1 d . . . . .
C4 C 0.44531(4) 0.47168(7) 0.30699(12) 0.0209(2) Uani 1 1 d . . . . .
H00A H 0.426487 0.479603 0.407653 0.025 Uiso 1 1 calc R . . . .
H00B H 0.419189 0.458137 0.224297 0.025 Uiso 1 1 calc R . . . .
C7 C 0.37601(4) 0.67997(7) 0.47314(12) 0.0233(2) Uani 1 1 d . . . . .
H006 H 0.401763 0.705243 0.542410 0.028 Uiso 1 1 calc R . . . .
C11 C 0.35141(4) 0.61458(8) 0.22236(13) 0.0239(2) Uani 1 1 d . . . . .
H007 H 0.360196 0.594585 0.118702 0.029 Uiso 1 1 calc R . . . .
C5 C 0.48155(4) 0.38302(7) 0.31984(12) 0.0228(2) Uani 1 1 d . . . . .
H00C H 0.461056 0.320832 0.321007 0.027 Uiso 1 1 calc R . . . .
H00D H 0.501634 0.386896 0.418847 0.027 Uiso 1 1 calc R . . . .
C10 C 0.30053(4) 0.60538(10) 0.27436(15) 0.0333(3) Uani 1 1 d . . . . .
H009 H 0.274694 0.579549 0.205882 0.040 Uiso 1 1 calc R . . . .
C8 C 0.32488(5) 0.67035(10) 0.52496(14) 0.0334(3) Uani 1 1 d . . . . .
H00E H 0.315921 0.689123 0.629064 0.040 Uiso 1 1 calc R . . . .
C9 C 0.28718(4) 0.63353(10) 0.42508(16) 0.0378(3) Uani 1 1 d . . . . .
H00F H 0.252223 0.627593 0.459914 0.045 Uiso 1 1 calc R . . . .

loop_
_atom_site_aniso_label
_atom_site_aniso_U_11
_atom_site_aniso_U_22
_atom_site_aniso_U_33
_atom_site_aniso_U_23
_atom_site_aniso_U_13
_atom_site_aniso_U_12
C2 0.0163(4) 0.0143(4) 0.0157(4) -0.0004(3) -0.0001(3) -0.0014(3)
C1 0.0156(6) 0.0122(6) 0.0151(6) -0.0003(4) 0.000 0.000
C3 0.0197(5) 0.0122(4) 0.0157(5) -0.0005(3) 0.0001(3) -0.0015(3)
C6 0.0164(4) 0.0129(4) 0.0235(5) 0.0025(3) 0.0007(3) -0.0012(3)
C4 0.0249(5) 0.0123(4) 0.0256(5) 0.0005(3) 0.0028(4) -0.0031(4)
C7 0.0224(5) 0.0230(5) 0.0245(5) -0.0001(4) 0.0020(4) 0.0000(4)
C11 0.0218(5) 0.0237(5) 0.0260(5) 0.0017(4) -0.0024(4) -0.0049(4)
C5 0.0329(5) 0.0116(4) 0.0238(5) 0.0014(3) 0.0033(4) -0.0010(4)
C10 0.0204(5) 0.0394(7) 0.0399(7) 0.0089(5) -0.0058(5) -0.0092(5)
C8 0.0288(6) 0.0407(7) 0.0307(6) 0.0031(5) 0.0106(5) 0.0032(5)
C9 0.0184(5) 0.0495(8) 0.0454(7) 0.0130(6) 0.0071(5) -0.0027(5)

loop_
_atom_type_symbol
_atom_type_description
_atom_type_scat_dispersion_real
_atom_type_scat_dispersion_imag
_atom_type_scat_source
C C 0.0033 0.0016 'International Tables Vol C Tables 4.2.6.8 and 6.1.1.4'
H H 0.0000 0.0000 'International Tables Vol C Tables 4.2.6.8 and 6.1.1.4'

loop_
_citation_id
_citation_doi
_citation_year
1 10.26434/chemrxiv-2025-np2hv 2025

loop_
_geom_angle_atom_site_label_1
_geom_angle_atom_site_label_2
_geom_angle_atom_site_label_3
_geom_angle
_geom_angle_site_symmetry_1
_geom_angle_site_symmetry_3
_geom_angle_publ_flag
C1 C2 C6 121.63(8) . . ?
C3 C2 C1 120.68(9) . . ?
C3 C2 C6 117.24(8) . . ?
C2 C1 C2 123.59(11) . 8_465 ?
C1 C1 C2 118.20(6) 6_565 8_465 ?
C1 C1 C2 118.20(6) 6_565 . ?
C2 C3 C3 119.82(5) . 3_655 ?
C2 C3 C4 119.92(8) . . ?
C3 C3 C4 120.26(5) 3_655 . ?
C7 C6 C2 119.32(9) . . ?
C7 C6 C11 118.52(9) . . ?
C11 C6 C2 121.93(9) . . ?
C5 C4 C3 113.74(8) . . ?
C6 C7 C8 120.68(10) . . ?
C10 C11 C6 120.58(10) . . ?
C4 C5 C5 109.05(7) . 3_655 ?
C9 C10 C11 120.43(11) . . ?
C9 C8 C7 120.05(11) . . ?
C10 C9 C8 119.73(11) . . ?

loop_
_geom_bond_atom_site_label_1
_geom_bond_atom_site_label_2
_geom_bond_distance
_geom_bond_site_symmetry_2
_geom_bond_publ_flag
C2 C1 1.4350(10) . ?
C2 C3 1.3858(12) . ?
C2 C6 1.5003(13) . ?
C1 C1 1.431(2) 6_565 ?
C3 C3 1.4247(18) 3_655 ?
C3 C4 1.5216(12) . ?
C6 C7 1.3925(14) . ?
C6 C11 1.3936(14) . ?
C4 C5 1.5192(13) . ?
C7 C8 1.3930(15) . ?
C11 C10 1.3869(15) . ?
C5 C5 1.521(2) 3_655 ?
C10 C9 1.381(2) . ?
C8 C9 1.3818(18) . ?
